data_7031008
loop_
_publ_author_name
'Balakrishna, Maravanji Shivaramaiah'
'Rashid, Aijaz'
'Ananthnag, Guddekoppa S.'
'Naik, Susmita'
'Mague, Joel T.'
'Panda, Dulal'

_publ_section_title
;
 Dinuclear copper(I) complexes containing pyridyl-appended
 diazadiphosphetidines and aminobis(diphosphonite) ligands: Synthesis,
 structural studies and antiproliferative activity towards human cervical,
 human colon carcinoma and breast cancer cells
;
_journal_name_full 'Dalton Transactions'
_journal_paper_doi 10.1039/c4dt00832d
_journal_year 2014
_chemical_formula_moiety 'C22 H33 Cu2 I2 N5 O2 P2'
_chemical_formula_sum 'C22 H33 Cu2 I2 N5 O2 P2'
_chemical_formula_weight 842.35
_chemical_name_systematic
;
 ?
;
_space_group_crystal_system monoclinic
_space_group_IT_number 14
_space_group_name_Hall '-P 2yn'
_space_group_name_H-M_alt 'P 1 21/n 1'
_symmetry_space_group_name_Hall '-P 2yn'
_symmetry_space_group_name_H-M 'P 1 21/n 1'
_atom_sites_solution_hydrogens geom
_atom_sites_solution_primary heavy
_atom_sites_solution_secondary difmap
_audit_creation_method SHELXL-2014
_cell_angle_alpha 90
_cell_angle_beta 97.5610(10)
_cell_angle_gamma 90
_cell_formula_units_Z 4
_cell_length_a 10.4251(7)
_cell_length_b 22.1496(14)
_cell_length_c 12.9548(8)
_cell_measurement_reflns_used 9797
_cell_measurement_temperature 100(2)
_cell_measurement_theta_max 29.14
_cell_measurement_theta_min 2.43
_cell_volume 2965.4(3)
_computing_cell_refinement '<i>SAINT</i> (Bruker, 2009)'
_computing_data_collection '<i>APEX2</i> (Bruker, 2009)'
_computing_data_reduction '<i>SAINT</i> (Bruker, 2009)'
_computing_molecular_graphics '<i>SHELXTL</i> (Bruker, 2008)'
_computing_publication_material '<i>SHELXTL</i> (Bruker, 2008)'
_computing_structure_refinement '<i>SHELXL</i> (Sheldrick, 2008)'
_computing_structure_solution '<i>SHELXS</i> (Sheldrick, 2008)'
_diffrn_ambient_temperature 100(2)
_diffrn_detector_area_resol_mean 8.3660
_diffrn_measured_fraction_theta_full 0.998
_diffrn_measured_fraction_theta_max 0.979
_diffrn_measurement_device_type 'Bruker Smart APEX CCD'
_diffrn_measurement_method '\f and \w scans'
_diffrn_radiation_monochromator graphite
_diffrn_radiation_source 'fine-focus sealed tube'
_diffrn_radiation_type MoK\a
_diffrn_radiation_wavelength 0.71073
_diffrn_reflns_av_R_equivalents 0.0376
_diffrn_reflns_av_unetI/netI 0.0246
_diffrn_reflns_Laue_measured_fraction_full 0.998
_diffrn_reflns_Laue_measured_fraction_max 0.979
_diffrn_reflns_limit_h_max 14
_diffrn_reflns_limit_h_min -14
_diffrn_reflns_limit_k_max 30
_diffrn_reflns_limit_k_min -29
_diffrn_reflns_limit_l_max 17
_diffrn_reflns_limit_l_min -17
_diffrn_reflns_number 53131
_diffrn_reflns_point_group_measured_fraction_full 0.998
_diffrn_reflns_point_group_measured_fraction_max 0.979
_diffrn_reflns_theta_full 28.500
_diffrn_reflns_theta_max 29.170
_diffrn_reflns_theta_min 2.175
_exptl_absorpt_coefficient_mu 3.652
_exptl_absorpt_correction_T_max 0.78
_exptl_absorpt_correction_T_min 0.36
_exptl_absorpt_correction_type numerical
_exptl_absorpt_process_details '<i>SADABS</i> (Bruker, 2009)'
_exptl_crystal_colour colourless
_exptl_crystal_density_diffrn 1.887
_exptl_crystal_density_method 'not measured'
_exptl_crystal_description column
_exptl_crystal_F_000 1640
_exptl_crystal_size_max 0.253
_exptl_crystal_size_mid 0.094
_exptl_crystal_size_min 0.070
_exptl_transmission_factor_max 0.784
_exptl_transmission_factor_min 0.458
_refine_diff_density_max 0.890
_refine_diff_density_min -0.576
_refine_diff_density_rms 0.098
_refine_ls_extinction_method none
_refine_ls_goodness_of_fit_ref 1.069
_refine_ls_hydrogen_treatment constr
_refine_ls_matrix_type full
_refine_ls_number_parameters 323
_refine_ls_number_reflns 7857
_refine_ls_number_restraints 0
_refine_ls_restrained_S_all 1.069
_refine_ls_R_factor_all 0.0285
_refine_ls_R_factor_gt 0.0221
_refine_ls_shift/su_max 0.003
_refine_ls_shift/su_mean 0.000
_refine_ls_structure_factor_coef Fsqd
_refine_ls_weighting_details 'w=1/[\s^2^(Fo^2^)+(0.0182P)^2^+2.3570P] where P=(Fo^2^+2Fc^2^)/3'
_refine_ls_weighting_scheme calc
_refine_ls_wR_factor_gt 0.0465
_refine_ls_wR_factor_ref 0.0489
_reflns_Friedel_coverage 0.000
_reflns_number_gt 6932
_reflns_number_total 7857
_reflns_threshold_expression 'I > 2\s(I)'
_cod_data_source_file c4dt00832d2.cif
_cod_data_source_block MSB448_0m
_cod_database_code 7031008
_shelx_space_group_comment
;
The symmetry employed for this shelxl refinement is uniquely defined
by the following loop, which should always be used as a source of
symmetry information in preference to the above space-group names.
They are only intended as comments.
;
_shelx_estimated_absorpt_t_min 0.458
_shelx_estimated_absorpt_t_max 0.784
_shelxl_version_number 2014-3

loop_
_space_group_symop_operation_xyz
'x, y, z'
'-x+1/2, y+1/2, -z+1/2'
'-x, -y, -z'
'x-1/2, -y-1/2, z-1/2'

loop_
_atom_site_label
_atom_site_type_symbol
_atom_site_fract_x
_atom_site_fract_y
_atom_site_fract_z
_atom_site_U_iso_or_equiv
_atom_site_adp_type
_atom_site_occupancy
_atom_site_site_symmetry_order
_atom_site_calc_flag
_atom_site_refinement_flags_posn
_atom_site_refinement_flags_adp
I1 I 0.09966(2) 0.18472(2) -0.10043(2) 0.01563(4) Uani 1 1 d . .
I2 I -0.23878(2) 0.25276(2) -0.01906(2) 0.01656(4) Uani 1 1 d . .
Cu1 Cu 0.00005(3) 0.28652(2) -0.04121(2) 0.01455(6) Uani 1 1 d . .
Cu2 Cu 0.34782(3) 0.33709(2) 0.37849(2) 0.01518(6) Uani 1 1 d . .
P1 P 0.08351(5) 0.35660(2) 0.07003(4) 0.01242(10) Uani 1 1 d . .
P2 P 0.23393(5) 0.37654(2) 0.23836(4) 0.01332(11) Uani 1 1 d . .
O1 O 0.03352(15) 0.42035(7) 0.01559(12) 0.0159(3) Uani 1 1 d . .
O2 O 0.23923(16) 0.44889(7) 0.26235(12) 0.0195(3) Uani 1 1 d . .
N1 N 0.24228(17) 0.37022(8) 0.10892(14) 0.0150(4) Uani 1 1 d . .
N2 N 0.07447(17) 0.36614(8) 0.19931(14) 0.0147(4) Uani 1 1 d . .
N3 N -0.00383(18) 0.34177(8) -0.17484(14) 0.0155(4) Uani 1 1 d . .
N4 N 0.33979(18) 0.41148(8) 0.48131(15) 0.0177(4) Uani 1 1 d . .
C1 C -0.0760(2) 0.42135(10) -0.06652(17) 0.0166(4) Uani 1 1 d . .
H1A H -0.1105 0.4630 -0.0745 0.020 Uiso 1 1 calc R U
H1B H -0.1455 0.3950 -0.0465 0.020 Uiso 1 1 calc R U
C2 C -0.0387(2) 0.40013(10) -0.16918(17) 0.0158(4) Uani 1 1 d . .
C3 C -0.0406(2) 0.43924(11) -0.25325(18) 0.0209(5) Uani 1 1 d . .
H3 H -0.0655 0.4802 -0.2472 0.025 Uiso 1 1 calc R U
C4 C -0.0056(2) 0.41772(12) -0.34600(19) 0.0249(5) Uani 1 1 d . .
H4 H -0.0081 0.4434 -0.4049 0.030 Uiso 1 1 calc R U
C5 C 0.0331(2) 0.35821(11) -0.35146(18) 0.0231(5) Uani 1 1 d . .
H5 H 0.0586 0.3424 -0.4138 0.028 Uiso 1 1 calc R U
C6 C 0.0340(2) 0.32217(11) -0.26412(17) 0.0193(5) Uani 1 1 d . .
H6 H 0.0628 0.2816 -0.2675 0.023 Uiso 1 1 calc R U
C7 C 0.3556(2) 0.36473(12) 0.05123(18) 0.0223(5) Uani 1 1 d . .
C8 C 0.4013(3) 0.29884(15) 0.0573(3) 0.0447(8) Uani 1 1 d . .
H8A H 0.3317 0.2727 0.0244 0.067 Uiso 1 1 calc R U
H8B H 0.4238 0.2872 0.1304 0.067 Uiso 1 1 calc R U
H8C H 0.4774 0.2945 0.0208 0.067 Uiso 1 1 calc R U
C9 C 0.3163(3) 0.3830(2) -0.0605(2) 0.0550(11) Uani 1 1 d . .
H9A H 0.2465 0.3565 -0.0920 0.082 Uiso 1 1 calc R U
H9B H 0.3908 0.3793 -0.0990 0.082 Uiso 1 1 calc R U
H9C H 0.2860 0.4249 -0.0632 0.082 Uiso 1 1 calc R U
C10 C 0.4640(3) 0.40417(15) 0.1033(2) 0.0377(7) Uani 1 1 d . .
H10A H 0.5392 0.4008 0.0656 0.057 Uiso 1 1 calc R U
H10B H 0.4879 0.3909 0.1755 0.057 Uiso 1 1 calc R U
H10C H 0.4350 0.4463 0.1027 0.057 Uiso 1 1 calc R U
C11 C -0.0370(2) 0.35645(10) 0.25782(17) 0.0150(4) Uani 1 1 d . .
C12 C -0.0585(2) 0.28906(10) 0.27424(18) 0.0189(5) Uani 1 1 d . .
H12A H -0.0733 0.2687 0.2066 0.028 Uiso 1 1 calc R U
H12B H -0.1341 0.2835 0.3109 0.028 Uiso 1 1 calc R U
H12C H 0.0181 0.2718 0.3158 0.028 Uiso 1 1 calc R U
C13 C -0.1570(2) 0.38452(10) 0.19497(17) 0.0177(4) Uani 1 1 d . .
H13A H -0.1426 0.4278 0.1860 0.027 Uiso 1 1 calc R U
H13B H -0.2320 0.3786 0.2322 0.027 Uiso 1 1 calc R U
H13C H -0.1731 0.3651 0.1265 0.027 Uiso 1 1 calc R U
C14 C -0.0087(2) 0.38826(11) 0.36328(17) 0.0199(5) Uani 1 1 d . .
H14A H 0.0707 0.3717 0.4018 0.030 Uiso 1 1 calc R U
H14B H -0.0811 0.3818 0.4033 0.030 Uiso 1 1 calc R U
H14C H 0.0022 0.4316 0.3522 0.030 Uiso 1 1 calc R U
C15 C 0.3491(2) 0.47361(11) 0.32886(19) 0.0227(5) Uani 1 1 d . .
H15A H 0.3588 0.5168 0.3116 0.027 Uiso 1 1 calc R U
H15B H 0.4286 0.4523 0.3150 0.027 Uiso 1 1 calc R U
C16 C 0.3353(2) 0.46794(10) 0.44220(18) 0.0192(5) Uani 1 1 d . .
C17 C 0.3229(2) 0.51832(11) 0.5039(2) 0.0252(5) Uani 1 1 d . .
H17 H 0.3184 0.5576 0.4742 0.030 Uiso 1 1 calc R U
C18 C 0.3170(2) 0.51056(12) 0.6091(2) 0.0282(6) Uani 1 1 d . .
H18 H 0.3077 0.5444 0.6525 0.034 Uiso 1 1 calc R U
C19 C 0.3247(2) 0.45317(12) 0.6501(2) 0.0270(5) Uani 1 1 d . .
H19 H 0.3226 0.4468 0.7224 0.032 Uiso 1 1 calc R U
C20 C 0.3356(2) 0.40472(11) 0.58363(19) 0.0221(5) Uani 1 1 d . .
H20 H 0.3402 0.3651 0.6119 0.027 Uiso 1 1 calc R U
C21 C 0.6391(3) 0.35656(16) 0.7571(3) 0.0408(8) Uani 1 1 d . .
C22 C 0.6898(3) 0.30970(15) 0.6964(2) 0.0418(8) Uani 1 1 d . .
H22A H 0.6190 0.2918 0.6488 0.063 Uiso 1 1 calc R U
H22B H 0.7308 0.2784 0.7430 0.063 Uiso 1 1 calc R U
H22C H 0.7540 0.3271 0.6560 0.063 Uiso 1 1 calc R U
N5 N 0.6005(3) 0.39457(15) 0.8048(3) 0.0584(9) Uani 1 1 d . .

loop_
_atom_site_aniso_label
_atom_site_aniso_U_11
_atom_site_aniso_U_22
_atom_site_aniso_U_33
_atom_site_aniso_U_23
_atom_site_aniso_U_13
_atom_site_aniso_U_12
I1 0.01391(7) 0.01484(7) 0.01831(7) -0.00113(5) 0.00271(5) 0.00090(5)
I2 0.01509(7) 0.01742(7) 0.01732(7) -0.00255(5) 0.00271(5) -0.00183(5)
Cu1 0.01653(14) 0.01433(12) 0.01284(13) -0.00003(9) 0.00213(10) 0.00001(10)
Cu2 0.01542(13) 0.01564(13) 0.01401(13) 0.00024(10) 0.00021(10) 0.00106(10)
P1 0.0112(3) 0.0153(2) 0.0108(3) 0.00054(19) 0.00154(19) -0.0001(2)
P2 0.0120(3) 0.0149(2) 0.0128(3) 0.0005(2) 0.0008(2) -0.0005(2)
O1 0.0170(8) 0.0152(7) 0.0145(8) 0.0007(6) -0.0020(6) 0.0009(6)
O2 0.0210(9) 0.0150(7) 0.0205(8) -0.0010(6) -0.0041(7) 0.0007(6)
N1 0.0104(9) 0.0228(9) 0.0118(9) 0.0014(7) 0.0017(7) -0.0005(7)
N2 0.0107(9) 0.0225(9) 0.0108(9) -0.0017(7) 0.0017(7) -0.0011(7)
N3 0.0153(9) 0.0159(9) 0.0152(9) 0.0001(7) 0.0015(7) -0.0003(7)
N4 0.0138(9) 0.0198(9) 0.0187(10) -0.0042(7) -0.0007(7) -0.0004(7)
C1 0.0155(11) 0.0178(10) 0.0158(11) 0.0009(8) -0.0003(8) 0.0039(8)
C2 0.0116(10) 0.0183(10) 0.0170(11) 0.0007(8) -0.0001(8) 0.0007(8)
C3 0.0227(12) 0.0190(11) 0.0208(12) 0.0054(9) 0.0020(9) 0.0020(9)
C4 0.0279(13) 0.0291(13) 0.0180(12) 0.0103(10) 0.0044(10) 0.0029(11)
C5 0.0266(13) 0.0298(13) 0.0135(11) 0.0017(9) 0.0054(9) 0.0020(10)
C6 0.0212(12) 0.0219(11) 0.0147(11) -0.0004(9) 0.0014(9) 0.0017(9)
C7 0.0124(11) 0.0379(14) 0.0175(12) 0.0001(10) 0.0054(9) -0.0014(10)
C8 0.0274(16) 0.0493(19) 0.060(2) -0.0112(16) 0.0156(15) 0.0078(14)
C9 0.0239(15) 0.119(3) 0.0232(15) 0.0187(18) 0.0064(12) -0.0020(18)
C10 0.0215(14) 0.0575(19) 0.0349(16) -0.0005(14) 0.0065(11) -0.0136(13)
C11 0.0128(10) 0.0181(10) 0.0146(11) 0.0000(8) 0.0037(8) 0.0014(8)
C12 0.0175(11) 0.0219(11) 0.0172(11) 0.0025(9) 0.0019(9) 0.0000(9)
C13 0.0143(11) 0.0235(11) 0.0156(11) 0.0009(9) 0.0027(8) 0.0053(9)
C14 0.0193(12) 0.0278(12) 0.0126(11) -0.0020(9) 0.0029(9) 0.0007(10)
C15 0.0240(13) 0.0172(11) 0.0254(13) 0.0005(9) -0.0026(10) -0.0075(9)
C16 0.0124(11) 0.0201(11) 0.0236(12) -0.0041(9) -0.0034(9) -0.0006(9)
C17 0.0199(12) 0.0181(11) 0.0357(15) -0.0068(10) -0.0032(10) 0.0000(9)
C18 0.0213(13) 0.0281(13) 0.0345(15) -0.0157(11) 0.0015(11) -0.0002(10)
C19 0.0248(13) 0.0345(14) 0.0215(13) -0.0105(10) 0.0030(10) -0.0022(11)
C20 0.0217(12) 0.0234(12) 0.0211(12) -0.0033(9) 0.0018(9) 0.0008(10)
C21 0.0224(15) 0.0502(19) 0.048(2) 0.0296(16) -0.0026(13) -0.0035(14)
C22 0.0382(17) 0.063(2) 0.0232(15) 0.0080(14) -0.0010(12) -0.0198(16)
N5 0.0392(17) 0.0564(19) 0.082(2) 0.0392(18) 0.0183(16) 0.0095(15)

loop_
_atom_type_symbol
_atom_type_description
_atom_type_scat_dispersion_real
_atom_type_scat_dispersion_imag
_atom_type_scat_source
C C 0.0033 0.0016 'International Tables Vol C Tables 4.2.6.8 and 6.1.1.4'
H H 0.0000 0.0000 'International Tables Vol C Tables 4.2.6.8 and 6.1.1.4'
N N 0.0061 0.0033 'International Tables Vol C Tables 4.2.6.8 and 6.1.1.4'
O O 0.0106 0.0060 'International Tables Vol C Tables 4.2.6.8 and 6.1.1.4'
P P 0.1023 0.0942 'International Tables Vol C Tables 4.2.6.8 and 6.1.1.4'
Cu Cu 0.3201 1.2651 'International Tables Vol C Tables 4.2.6.8 and 6.1.1.4'
I I -0.4742 1.8119 'International Tables Vol C Tables 4.2.6.8 and 6.1.1.4'

loop_
_geom_angle_atom_site_label_1
_geom_angle_atom_site_label_2
_geom_angle_atom_site_label_3
_geom_angle
_geom_angle_site_symmetry_1
_geom_angle_site_symmetry_3
Cu1 I1 Cu2 76.292(10) . 4_565
Cu2 I2 Cu1 76.590(9) 4_565 .
N3 Cu1 P1 95.19(5) . .
N3 Cu1 I1 102.84(5) . .
P1 Cu1 I1 130.671(19) . .
N3 Cu1 I2 109.54(5) . .
P1 Cu1 I2 114.902(18) . .
I1 Cu1 I2 101.630(10) . .
N4 Cu2 P2 98.43(5) . .
N4 Cu2 I2 103.11(5) . 4_666
P2 Cu2 I2 122.159(19) . 4_666
N4 Cu2 I1 101.35(5) . 4_666
P2 Cu2 I1 125.028(19) . 4_666
I2 Cu2 I1 102.268(10) 4_666 4_666
O1 P1 N1 102.63(9) . .
O1 P1 N2 105.17(9) . .
N1 P1 N2 82.16(9) . .
O1 P1 Cu1 104.43(6) . .
N1 P1 Cu1 127.09(7) . .
N2 P1 Cu1 131.18(7) . .
O2 P2 N2 101.44(9) . .
O2 P2 N1 105.34(9) . .
N2 P2 N1 82.48(9) . .
O2 P2 Cu2 103.32(6) . .
N2 P2 Cu2 126.33(7) . .
N1 P2 Cu2 133.33(7) . .
C1 O1 P1 120.28(13) . .
C15 O2 P2 119.29(14) . .
C7 N1 P1 130.37(15) . .
C7 N1 P2 130.73(15) . .
P1 N1 P2 97.68(10) . .
C11 N2 P2 132.28(15) . .
C11 N2 P1 129.26(14) . .
P2 N2 P1 97.58(10) . .
C6 N3 C2 117.97(19) . .
C6 N3 Cu1 122.81(15) . .
C2 N3 Cu1 119.11(15) . .
C20 N4 C16 118.1(2) . .
C20 N4 Cu2 122.80(16) . .
C16 N4 Cu2 119.05(15) . .
O1 C1 C2 111.77(17) . .
O1 C1 H1A 109.3 . .
C2 C1 H1A 109.3 . .
O1 C1 H1B 109.3 . .
C2 C1 H1B 109.3 . .
H1A C1 H1B 107.9 . .
N3 C2 C3 122.1(2) . .
N3 C2 C1 116.71(19) . .
C3 C2 C1 121.2(2) . .
C4 C3 C2 119.2(2) . .
C4 C3 H3 120.4 . .
C2 C3 H3 120.4 . .
C5 C4 C3 119.0(2) . .
C5 C4 H4 120.5 . .
C3 C4 H4 120.5 . .
C6 C5 C4 118.6(2) . .
C6 C5 H5 120.7 . .
C4 C5 H5 120.7 . .
N3 C6 C5 123.2(2) . .
N3 C6 H6 118.4 . .
C5 C6 H6 118.4 . .
N1 C7 C9 109.2(2) . .
N1 C7 C10 109.0(2) . .
C9 C7 C10 111.5(2) . .
N1 C7 C8 108.3(2) . .
C9 C7 C8 110.3(3) . .
C10 C7 C8 108.5(2) . .
C7 C8 H8A 109.5 . .
C7 C8 H8B 109.5 . .
H8A C8 H8B 109.5 . .
C7 C8 H8C 109.5 . .
H8A C8 H8C 109.5 . .
H8B C8 H8C 109.5 . .
C7 C9 H9A 109.5 . .
C7 C9 H9B 109.5 . .
H9A C9 H9B 109.5 . .
C7 C9 H9C 109.5 . .
H9A C9 H9C 109.5 . .
H9B C9 H9C 109.5 . .
C7 C10 H10A 109.5 . .
C7 C10 H10B 109.5 . .
H10A C10 H10B 109.5 . .
C7 C10 H10C 109.5 . .
H10A C10 H10C 109.5 . .
H10B C10 H10C 109.5 . .
N2 C11 C12 110.57(18) . .
N2 C11 C14 108.52(18) . .
C12 C11 C14 109.86(18) . .
N2 C11 C13 108.02(17) . .
C12 C11 C13 110.24(18) . .
C14 C11 C13 109.59(18) . .
C11 C12 H12A 109.5 . .
C11 C12 H12B 109.5 . .
H12A C12 H12B 109.5 . .
C11 C12 H12C 109.5 . .
H12A C12 H12C 109.5 . .
H12B C12 H12C 109.5 . .
C11 C13 H13A 109.5 . .
C11 C13 H13B 109.5 . .
H13A C13 H13B 109.5 . .
C11 C13 H13C 109.5 . .
H13A C13 H13C 109.5 . .
H13B C13 H13C 109.5 . .
C11 C14 H14A 109.5 . .
C11 C14 H14B 109.5 . .
H14A C14 H14B 109.5 . .
C11 C14 H14C 109.5 . .
H14A C14 H14C 109.5 . .
H14B C14 H14C 109.5 . .
O2 C15 C16 112.40(19) . .
O2 C15 H15A 109.1 . .
C16 C15 H15A 109.1 . .
O2 C15 H15B 109.1 . .
C16 C15 H15B 109.1 . .
H15A C15 H15B 107.9 . .
N4 C16 C17 122.1(2) . .
N4 C16 C15 116.3(2) . .
C17 C16 C15 121.6(2) . .
C18 C17 C16 119.1(2) . .
C18 C17 H17 120.4 . .
C16 C17 H17 120.4 . .
C19 C18 C17 119.2(2) . .
C19 C18 H18 120.4 . .
C17 C18 H18 120.4 . .
C18 C19 C20 118.6(2) . .
C18 C19 H19 120.7 . .
C20 C19 H19 120.7 . .
N4 C20 C19 122.9(2) . .
N4 C20 H20 118.6 . .
C19 C20 H20 118.6 . .
N5 C21 C22 178.6(3) . .
C21 C22 H22A 109.5 . .
C21 C22 H22B 109.5 . .
H22A C22 H22B 109.5 . .
C21 C22 H22C 109.5 . .
H22A C22 H22C 109.5 . .
H22B C22 H22C 109.5 . .

loop_
_geom_bond_atom_site_label_1
_geom_bond_atom_site_label_2
_geom_bond_distance
_geom_bond_site_symmetry_2
I1 Cu1 2.6384(3) .
I1 Cu2 2.6481(4) 4_565
I2 Cu2 2.6177(3) 4_565
I2 Cu1 2.6512(3) .
Cu1 N3 2.1160(18) .
Cu1 P1 2.2166(6) .
Cu2 N4 2.1273(19) .
Cu2 P2 2.2139(6) .
Cu2 I2 2.6178(3) 4_666
Cu2 I1 2.6481(3) 4_666
P1 O1 1.6327(15) .
P1 N1 1.6925(19) .
P1 N2 1.7029(19) .
P2 O2 1.6320(16) .
P2 N2 1.6885(19) .
P2 N1 1.6964(19) .
O1 C1 1.455(3) .
O2 C15 1.447(3) .
N1 C7 1.484(3) .
N2 C11 1.484(3) .
N3 C6 1.342(3) .
N3 C2 1.347(3) .
N4 C20 1.340(3) .
N4 C16 1.348(3) .
C1 C2 1.509(3) .
C1 H1A 0.9900 .
C1 H1B 0.9900 .
C2 C3 1.390(3) .
C3 C4 1.385(3) .
C3 H3 0.9500 .
C4 C5 1.383(3) .
C4 H4 0.9500 .
C5 C6 1.384(3) .
C5 H5 0.9500 .
C6 H6 0.9500 .
C7 C9 1.507(4) .
C7 C10 1.515(4) .
C7 C8 1.534(4) .
C8 H8A 0.9800 .
C8 H8B 0.9800 .
C8 H8C 0.9800 .
C9 H9A 0.9800 .
C9 H9B 0.9800 .
C9 H9C 0.9800 .
C10 H10A 0.9800 .
C10 H10B 0.9800 .
C10 H10C 0.9800 .
C11 C12 1.528(3) .
C11 C14 1.531(3) .
C11 C13 1.532(3) .
C12 H12A 0.9800 .
C12 H12B 0.9800 .
C12 H12C 0.9800 .
C13 H13A 0.9800 .
C13 H13B 0.9800 .
C13 H13C 0.9800 .
C14 H14A 0.9800 .
C14 H14B 0.9800 .
C14 H14C 0.9800 .
C15 C16 1.499(3) .
C15 H15A 0.9900 .
C15 H15B 0.9900 .
C16 C17 1.388(3) .
C17 C18 1.384(4) .
C17 H17 0.9500 .
C18 C19 1.376(4) .
C18 H18 0.9500 .
C19 C20 1.390(3) .
C19 H19 0.9500 .
C20 H20 0.9500 .
C21 N5 1.148(5) .
C21 C22 1.444(5) .
C22 H22A 0.9800 .
C22 H22B 0.9800 .
C22 H22C 0.9800 .
